data_4079351
loop_
_publ_author_name
'Abbina, Srinivas'
'Du, Guodong'

_publ_section_title
;
 Chiral Amido-Oxazolinate Zinc Complexes for Asymmetric Alternating
 Copolymerization of CO2and Cyclohexene Oxide
;
_journal_issue 21
_journal_name_full Organometallics
_journal_page_first 7394
_journal_paper_doi 10.1021/om3006992
_journal_volume 31
_journal_year 2012
_chemical_absolute_configuration ad
_chemical_formula_moiety 'C26 H41 N3 O Si2 Zn'
_chemical_formula_sum 'C26 H41 N3 O Si2 Zn'
_chemical_formula_weight 533.17
_space_group_IT_number 19
_space_group_name_Hall 'P 2ac 2ab'
_symmetry_cell_setting orthorhombic
_symmetry_space_group_name_Hall 'P 2ac 2ab'
_symmetry_space_group_name_H-M 'P 21 21 21'
_atom_sites_solution_hydrogens geom
_atom_sites_solution_primary direct
_atom_sites_solution_secondary difmap
_audit_creation_method SHELXL-97
_cell_angle_alpha 90.00
_cell_angle_beta 90.00
_cell_angle_gamma 90.00
_cell_formula_units_Z 4
_cell_length_a 12.6140(3)
_cell_length_b 12.6942(3)
_cell_length_c 17.5738(4)
_cell_measurement_reflns_used 9786
_cell_measurement_temperature 100(2)
_cell_measurement_theta_max 30.43
_cell_measurement_theta_min 2.28
_cell_volume 2814.00(11)
_computing_cell_refinement 'Bruker SAINT'
_computing_data_collection 'Bruker APEX2'
_computing_data_reduction 'Bruker SAINT'
_computing_molecular_graphics 'Bruker SHELXTL'
_computing_publication_material 'Bruker SHELXTL'
_computing_structure_refinement 'SHELXL-97 (Sheldrick, 2008)'
_computing_structure_solution 'SHELXS-97 (Sheldrick, 2008)'
_diffrn_ambient_temperature 100(2)
_diffrn_measured_fraction_theta_full 1.000
_diffrn_measured_fraction_theta_max 1.000
_diffrn_measurement_device_type 'Bruker APEX-II CCD'
_diffrn_measurement_method '\f and \w scans'
_diffrn_radiation_monochromator graphite
_diffrn_radiation_source 'fine-focus sealed tube'
_diffrn_radiation_type MoK\a
_diffrn_radiation_wavelength 0.71073
_diffrn_reflns_av_R_equivalents 0.0246
_diffrn_reflns_av_sigmaI/netI 0.0185
_diffrn_reflns_limit_h_max 17
_diffrn_reflns_limit_h_min -18
_diffrn_reflns_limit_k_max 16
_diffrn_reflns_limit_k_min -18
_diffrn_reflns_limit_l_max 25
_diffrn_reflns_limit_l_min -25
_diffrn_reflns_number 47839
_diffrn_reflns_theta_full 30.54
_diffrn_reflns_theta_max 30.54
_diffrn_reflns_theta_min 1.98
_exptl_absorpt_coefficient_mu 0.980
_exptl_absorpt_correction_T_max 0.7461
_exptl_absorpt_correction_T_min 0.6858
_exptl_absorpt_correction_type multi-scan
_exptl_absorpt_process_details 'Acta Cryst (1995). A51, 33-38'
_exptl_crystal_colour yellow
_exptl_crystal_density_diffrn 1.258
_exptl_crystal_density_method 'not measured'
_exptl_crystal_description block
_exptl_crystal_F_000 1136
_exptl_crystal_size_max 0.41
_exptl_crystal_size_mid 0.38
_exptl_crystal_size_min 0.25
_refine_diff_density_max 0.282
_refine_diff_density_min -0.184
_refine_diff_density_rms 0.043
_refine_ls_abs_structure_details 'Flack H D (1983), Acta Cryst. A39, 876-881'
_refine_ls_abs_structure_Flack -0.006(4)
_refine_ls_extinction_method none
_refine_ls_goodness_of_fit_ref 1.036
_refine_ls_hydrogen_treatment constr
_refine_ls_matrix_type full
_refine_ls_number_parameters 308
_refine_ls_number_reflns 8605
_refine_ls_number_restraints 0
_refine_ls_restrained_S_all 1.036
_refine_ls_R_factor_all 0.0219
_refine_ls_R_factor_gt 0.0200
_refine_ls_shift/su_max 0.001
_refine_ls_shift/su_mean 0.000
_refine_ls_structure_factor_coef Fsqd
_refine_ls_weighting_details 'calc w=1/[\s^2^(Fo^2^)+(0.0292P)^2^+0.3890P] where P=(Fo^2^+2Fc^2^)/3'
_refine_ls_weighting_scheme calc
_refine_ls_wR_factor_gt 0.0507
_refine_ls_wR_factor_ref 0.0515
_reflns_number_gt 8260
_reflns_number_total 8605
_reflns_threshold_expression >2sigma(I)
_cod_data_source_file om3006992_si_002.cif
_cod_data_source_block 2a_mo_gxd1_0m
_cod_original_sg_symbol_H-M P2(1)2(1)2(1)
_cod_database_code 4079351

loop_
_symmetry_equiv_pos_as_xyz
'x, y, z'
'x+1/2, -y+1/2, -z'
'-x, y+1/2, -z+1/2'
'-x+1/2, -y, z+1/2'

loop_
_atom_site_label
_atom_site_type_symbol
_atom_site_fract_x
_atom_site_fract_y
_atom_site_fract_z
_atom_site_U_iso_or_equiv
_atom_site_adp_type
_atom_site_occupancy
_atom_site_symmetry_multiplicity
_atom_site_calc_flag
_atom_site_refinement_flags
Zn1 Zn 0.241539(9) 0.460807(10) 0.847648(7) 0.01410(3) Uani 1 1 d .
Si1 Si 0.43816(2) 0.43977(2) 0.742707(18) 0.01701(6) Uani 1 1 d .
Si2 Si 0.45604(3) 0.41761(3) 0.915509(19) 0.01871(7) Uani 1 1 d .
O1 O 0.05597(7) 0.61352(7) 1.00371(5) 0.01757(16) Uani 1 1 d .
N1 N 0.38778(7) 0.44389(8) 0.83323(5) 0.01636(18) Uani 1 1 d .
N2 N 0.17506(7) 0.56360(7) 0.91659(5) 0.01516(18) Uani 1 1 d .
N3 N 0.11182(8) 0.39071(8) 0.82236(5) 0.01548(18) Uani 1 1 d .
C1 C 0.57480(10) 0.49755(11) 0.73731(8) 0.0275(3) Uani 1 1 d .
H1A H 0.5740 0.5690 0.7584 0.041 Uiso 1 1 calc R
H1B H 0.5978 0.5001 0.6841 0.041 Uiso 1 1 calc R
H1C H 0.6240 0.4537 0.7666 0.041 Uiso 1 1 calc R
C2 C 0.35118(11) 0.51702(10) 0.67663(7) 0.0247(3) Uani 1 1 d .
H2A H 0.2799 0.4862 0.6761 0.037 Uiso 1 1 calc R
H2B H 0.3810 0.5150 0.6252 0.037 Uiso 1 1 calc R
H2C H 0.3471 0.5902 0.6941 0.037 Uiso 1 1 calc R
C3 C 0.44700(10) 0.30166(9) 0.70575(7) 0.0210(2) Uani 1 1 d .
H3A H 0.4900 0.2590 0.7405 0.031 Uiso 1 1 calc R
H3B H 0.4800 0.3021 0.6553 0.031 Uiso 1 1 calc R
H3C H 0.3757 0.2715 0.7021 0.031 Uiso 1 1 calc R
C4 C 0.53495(12) 0.29276(12) 0.90982(9) 0.0311(3) Uani 1 1 d .
H4A H 0.4871 0.2332 0.9009 0.047 Uiso 1 1 calc R
H4B H 0.5732 0.2820 0.9577 0.047 Uiso 1 1 calc R
H4C H 0.5859 0.2978 0.8679 0.047 Uiso 1 1 calc R
C5 C 0.54925(11) 0.52724(12) 0.94166(8) 0.0296(3) Uani 1 1 d .
H5A H 0.6078 0.5295 0.9051 0.044 Uiso 1 1 calc R
H5B H 0.5775 0.5149 0.9929 0.044 Uiso 1 1 calc R
H5C H 0.5111 0.5945 0.9407 0.044 Uiso 1 1 calc R
C6 C 0.36085(11) 0.40335(11) 0.99699(7) 0.0249(3) Uani 1 1 d .
H6A H 0.3290 0.4720 1.0085 0.037 Uiso 1 1 calc R
H6B H 0.3989 0.3774 1.0419 0.037 Uiso 1 1 calc R
H6C H 0.3050 0.3533 0.9832 0.037 Uiso 1 1 calc R
C7 C 0.08365(8) 0.54501(9) 0.94794(6) 0.01460(18) Uani 1 1 d .
C8 C 0.14871(10) 0.67965(10) 1.01758(7) 0.0197(2) Uani 1 1 d .
H8A H 0.1871 0.6565 1.0638 0.024 Uiso 1 1 calc R
H8B H 0.1280 0.7544 1.0236 0.024 Uiso 1 1 calc R
C9 C 0.21696(9) 0.66436(9) 0.94643(6) 0.0158(2) Uani 1 1 d .
H9 H 0.2931 0.6560 0.9611 0.019 Uiso 1 1 calc R
C10 C 0.20520(9) 0.75362(9) 0.88806(6) 0.0170(2) Uani 1 1 d .
H10 H 0.1281 0.7699 0.8822 0.020 Uiso 1 1 calc R
C11 C 0.24950(12) 0.72275(10) 0.81021(6) 0.0228(2) Uani 1 1 d .
H11A H 0.2499 0.7845 0.7768 0.034 Uiso 1 1 calc R
H11B H 0.2050 0.6676 0.7878 0.034 Uiso 1 1 calc R
H11C H 0.3220 0.6963 0.8162 0.034 Uiso 1 1 calc R
C12 C 0.26123(11) 0.85204(9) 0.91807(7) 0.0232(2) Uani 1 1 d .
H12A H 0.3377 0.8390 0.9207 0.035 Uiso 1 1 calc R
H12B H 0.2344 0.8689 0.9690 0.035 Uiso 1 1 calc R
H12C H 0.2475 0.9113 0.8838 0.035 Uiso 1 1 calc R
C13 C 0.00848(8) 0.46369(9) 0.92891(6) 0.01526(19) Uani 1 1 d .
C14 C 0.02143(9) 0.39477(9) 0.86468(6) 0.0151(2) Uani 1 1 d .
C15 C 0.11390(9) 0.32419(9) 0.75667(7) 0.0171(2) Uani 1 1 d .
C16 C 0.15817(10) 0.22295(10) 0.76208(8) 0.0215(2) Uani 1 1 d .
C17 C 0.16614(10) 0.16258(11) 0.69561(9) 0.0295(3) Uani 1 1 d .
H17 H 0.1955 0.0938 0.6981 0.035 Uiso 1 1 calc R
C18 C 0.13180(11) 0.20182(13) 0.62648(8) 0.0321(3) Uani 1 1 d .
H18 H 0.1383 0.1602 0.5818 0.039 Uiso 1 1 calc R
C19 C 0.08827(11) 0.30091(13) 0.62216(7) 0.0286(3) Uani 1 1 d .
H19 H 0.0652 0.3271 0.5743 0.034 Uiso 1 1 calc R
C20 C 0.07737(9) 0.36358(11) 0.68691(7) 0.0219(2) Uani 1 1 d .
C21 C 0.02688(11) 0.47123(12) 0.68261(7) 0.0297(3) Uani 1 1 d .
H21A H 0.0025 0.4844 0.6305 0.044 Uiso 1 1 calc R
H21B H 0.0790 0.5249 0.6970 0.044 Uiso 1 1 calc R
H21C H -0.0337 0.4743 0.7175 0.044 Uiso 1 1 calc R
C22 C 0.19591(12) 0.18170(10) 0.83742(8) 0.0293(3) Uani 1 1 d .
H22A H 0.2149 0.1072 0.8323 0.044 Uiso 1 1 calc R
H22B H 0.1393 0.1892 0.8752 0.044 Uiso 1 1 calc R
H22C H 0.2582 0.2218 0.8539 0.044 Uiso 1 1 calc R
C23 C -0.06684(9) 0.32846(9) 0.84732(7) 0.0190(2) Uani 1 1 d .
H23 H -0.0630 0.2839 0.8040 0.023 Uiso 1 1 calc R
C24 C -0.15679(10) 0.32682(10) 0.89090(7) 0.0216(2) Uani 1 1 d .
H24 H -0.2139 0.2821 0.8768 0.026 Uiso 1 1 calc R
C25 C -0.16619(10) 0.39006(10) 0.95611(7) 0.0224(2) Uani 1 1 d .
H25 H -0.2277 0.3866 0.9872 0.027 Uiso 1 1 calc R
C26 C -0.08450(9) 0.45687(10) 0.97379(6) 0.0185(2) Uani 1 1 d .
H26 H -0.0904 0.5001 1.0177 0.022 Uiso 1 1 calc R

loop_
_atom_site_aniso_label
_atom_site_aniso_U_11
_atom_site_aniso_U_22
_atom_site_aniso_U_33
_atom_site_aniso_U_23
_atom_site_aniso_U_13
_atom_site_aniso_U_12
Zn1 0.01129(5) 0.01470(6) 0.01632(5) -0.00204(4) 0.00167(4) -0.00009(4)
Si1 0.01433(14) 0.01552(14) 0.02120(14) -0.00326(11) 0.00481(11) -0.00058(11)
Si2 0.01465(14) 0.01893(15) 0.02254(15) -0.00244(12) -0.00242(12) 0.00057(12)
O1 0.0183(4) 0.0173(4) 0.0171(3) -0.0033(3) 0.0040(3) -0.0007(3)
N1 0.0118(4) 0.0182(5) 0.0190(4) -0.0020(3) 0.0018(3) 0.0006(3)
N2 0.0147(4) 0.0134(4) 0.0173(4) -0.0019(3) 0.0017(3) -0.0001(3)
N3 0.0127(4) 0.0161(4) 0.0177(4) -0.0029(3) 0.0015(3) -0.0004(3)
C1 0.0198(6) 0.0255(6) 0.0370(7) -0.0104(5) 0.0110(5) -0.0065(5)
C2 0.0295(6) 0.0232(6) 0.0213(5) 0.0005(4) 0.0052(5) 0.0046(5)
C3 0.0212(6) 0.0181(5) 0.0236(5) -0.0053(4) 0.0006(5) -0.0006(4)
C4 0.0259(7) 0.0283(7) 0.0393(8) -0.0021(6) -0.0077(6) 0.0089(5)
C5 0.0234(6) 0.0332(7) 0.0323(6) -0.0080(6) -0.0040(5) -0.0070(6)
C6 0.0247(6) 0.0277(6) 0.0224(6) 0.0033(5) -0.0017(5) 0.0008(5)
C7 0.0161(5) 0.0136(5) 0.0141(4) 0.0013(4) 0.0013(4) 0.0035(4)
C8 0.0222(6) 0.0179(5) 0.0189(5) -0.0036(4) 0.0044(4) -0.0030(4)
C9 0.0159(5) 0.0139(5) 0.0176(5) -0.0031(4) 0.0010(4) -0.0002(4)
C10 0.0153(5) 0.0157(5) 0.0201(5) 0.0005(4) 0.0019(4) -0.0005(4)
C11 0.0263(6) 0.0241(5) 0.0179(5) 0.0002(4) 0.0021(5) -0.0032(5)
C12 0.0250(6) 0.0161(5) 0.0284(5) -0.0028(4) 0.0051(5) -0.0046(5)
C13 0.0139(4) 0.0147(5) 0.0172(4) 0.0017(4) 0.0015(4) 0.0007(4)
C14 0.0141(5) 0.0141(5) 0.0170(5) 0.0024(4) 0.0009(4) 0.0012(4)
C15 0.0127(5) 0.0188(5) 0.0198(5) -0.0041(4) 0.0031(4) -0.0043(4)
C16 0.0165(5) 0.0185(6) 0.0293(6) -0.0057(5) 0.0032(5) -0.0034(4)
C17 0.0222(6) 0.0239(7) 0.0424(8) -0.0157(6) 0.0095(6) -0.0063(5)
C18 0.0240(7) 0.0417(8) 0.0306(7) -0.0205(6) 0.0083(5) -0.0137(6)
C19 0.0201(6) 0.0469(9) 0.0188(5) -0.0077(5) 0.0034(5) -0.0114(6)
C20 0.0152(5) 0.0311(7) 0.0193(5) -0.0020(5) 0.0020(4) -0.0054(5)
C21 0.0285(6) 0.0374(8) 0.0231(6) 0.0065(5) -0.0010(5) 0.0049(6)
C22 0.0312(7) 0.0193(6) 0.0375(7) 0.0024(5) -0.0018(6) 0.0048(5)
C23 0.0162(5) 0.0202(5) 0.0206(5) -0.0007(4) 0.0005(5) -0.0017(4)
C24 0.0158(5) 0.0222(6) 0.0269(6) 0.0016(5) 0.0007(4) -0.0040(4)
C25 0.0165(5) 0.0248(6) 0.0260(6) 0.0029(5) 0.0072(4) 0.0000(4)
C26 0.0182(5) 0.0165(5) 0.0208(5) 0.0016(4) 0.0051(4) 0.0025(4)

loop_
_atom_type_symbol
_atom_type_description
_atom_type_scat_dispersion_real
_atom_type_scat_dispersion_imag
_atom_type_scat_source
C C 0.0033 0.0016 'International Tables Vol C Tables 4.2.6.8 and 6.1.1.4'
H H 0.0000 0.0000 'International Tables Vol C Tables 4.2.6.8 and 6.1.1.4'
N N 0.0061 0.0033 'International Tables Vol C Tables 4.2.6.8 and 6.1.1.4'
O O 0.0106 0.0060 'International Tables Vol C Tables 4.2.6.8 and 6.1.1.4'
Si Si 0.0817 0.0704 'International Tables Vol C Tables 4.2.6.8 and 6.1.1.4'
Zn Zn 0.2839 1.4301 'International Tables Vol C Tables 4.2.6.8 and 6.1.1.4'

loop_
_geom_angle_atom_site_label_1
_geom_angle_atom_site_label_2
_geom_angle_atom_site_label_3
_geom_angle
N1 Zn1 N3 139.15(4)
N1 Zn1 N2 125.35(4)
N3 Zn1 N2 94.98(4)
N1 Si1 C3 111.87(5)
N1 Si1 C2 110.00(5)
C3 Si1 C2 108.04(6)
N1 Si1 C1 112.07(6)
C3 Si1 C1 107.09(6)
C2 Si1 C1 107.57(7)
N1 Si2 C4 112.71(6)
N1 Si2 C6 109.91(5)
C4 Si2 C6 107.39(7)
N1 Si2 C5 112.10(6)
C4 Si2 C5 107.88(7)
C6 Si2 C5 106.56(6)
C7 O1 C8 106.44(8)
Si1 N1 Si2 126.18(6)
Si1 N1 Zn1 119.60(5)
Si2 N1 Zn1 113.72(5)
C7 N2 C9 108.89(9)
C7 N2 Zn1 121.24(8)
C9 N2 Zn1 129.71(7)
C14 N3 C15 118.58(9)
C14 N3 Zn1 124.81(8)
C15 N3 Zn1 116.48(7)
Si1 C1 H1A 109.5
Si1 C1 H1B 109.5
H1A C1 H1B 109.5
Si1 C1 H1C 109.5
H1A C1 H1C 109.5
H1B C1 H1C 109.5
Si1 C2 H2A 109.5
Si1 C2 H2B 109.5
H2A C2 H2B 109.5
Si1 C2 H2C 109.5
H2A C2 H2C 109.5
H2B C2 H2C 109.5
Si1 C3 H3A 109.5
Si1 C3 H3B 109.5
H3A C3 H3B 109.5
Si1 C3 H3C 109.5
H3A C3 H3C 109.5
H3B C3 H3C 109.5
Si2 C4 H4A 109.5
Si2 C4 H4B 109.5
H4A C4 H4B 109.5
Si2 C4 H4C 109.5
H4A C4 H4C 109.5
H4B C4 H4C 109.5
Si2 C5 H5A 109.5
Si2 C5 H5B 109.5
H5A C5 H5B 109.5
Si2 C5 H5C 109.5
H5A C5 H5C 109.5
H5B C5 H5C 109.5
Si2 C6 H6A 109.5
Si2 C6 H6B 109.5
H6A C6 H6B 109.5
Si2 C6 H6C 109.5
H6A C6 H6C 109.5
H6B C6 H6C 109.5
N2 C7 O1 114.73(10)
N2 C7 C13 127.99(10)
O1 C7 C13 117.24(9)
O1 C8 C9 103.97(9)
O1 C8 H8A 111.0
C9 C8 H8A 111.0
O1 C8 H8B 111.0
C9 C8 H8B 111.0
H8A C8 H8B 109.0
N2 C9 C8 101.43(9)
N2 C9 C10 111.50(9)
C8 C9 C10 113.44(9)
N2 C9 H9 110.1
C8 C9 H9 110.1
C10 C9 H9 110.1
C11 C10 C12 110.43(10)
C11 C10 C9 111.92(9)
C12 C10 C9 109.13(10)
C11 C10 H10 108.4
C12 C10 H10 108.4
C9 C10 H10 108.4
C10 C11 H11A 109.5
C10 C11 H11B 109.5
H11A C11 H11B 109.5
C10 C11 H11C 109.5
H11A C11 H11C 109.5
H11B C11 H11C 109.5
C10 C12 H12A 109.5
C10 C12 H12B 109.5
H12A C12 H12B 109.5
C10 C12 H12C 109.5
H12A C12 H12C 109.5
H12B C12 H12C 109.5
C26 C13 C14 119.63(11)
C26 C13 C7 117.36(10)
C14 C13 C7 122.92(10)
N3 C14 C23 120.89(10)
N3 C14 C13 123.16(10)
C23 C14 C13 115.95(10)
C20 C15 C16 121.08(11)
C20 C15 N3 119.28(11)
C16 C15 N3 119.53(11)
C17 C16 C15 118.21(13)
C17 C16 C22 121.46(12)
C15 C16 C22 120.33(11)
C18 C17 C16 120.88(13)
C18 C17 H17 119.6
C16 C17 H17 119.6
C19 C18 C17 120.22(12)
C19 C18 H18 119.9
C17 C18 H18 119.9
C18 C19 C20 121.07(13)
C18 C19 H19 119.5
C20 C19 H19 119.5
C19 C20 C15 118.52(12)
C19 C20 C21 121.12(12)
C15 C20 C21 120.36(11)
C20 C21 H21A 109.5
C20 C21 H21B 109.5
H21A C21 H21B 109.5
C20 C21 H21C 109.5
H21A C21 H21C 109.5
H21B C21 H21C 109.5
C16 C22 H22A 109.5
C16 C22 H22B 109.5
H22A C22 H22B 109.5
C16 C22 H22C 109.5
H22A C22 H22C 109.5
H22B C22 H22C 109.5
C24 C23 C14 122.37(11)
C24 C23 H23 118.8
C14 C23 H23 118.8
C23 C24 C25 121.19(11)
C23 C24 H24 119.4
C25 C24 H24 119.4
C26 C25 C24 118.39(11)
C26 C25 H25 120.8
C24 C25 H25 120.8
C25 C26 C13 122.30(11)
C25 C26 H26 118.9
C13 C26 H26 118.9

loop_
_geom_bond_atom_site_label_1
_geom_bond_atom_site_label_2
_geom_bond_distance
Zn1 N1 1.8744(9)
Zn1 N3 1.9149(10)
Zn1 N2 1.9682(9)
Si1 N1 1.7138(10)
Si1 C3 1.8729(12)
Si1 C2 1.8745(14)
Si1 C1 1.8756(13)
Si2 N1 1.7157(10)
Si2 C4 1.8742(14)
Si2 C6 1.8775(14)
Si2 C5 1.8790(14)
O1 C7 1.3561(13)
O1 C8 1.4603(14)
N2 C7 1.2995(14)
N2 C9 1.4800(14)
N3 C14 1.3622(14)
N3 C15 1.4305(14)
C1 H1A 0.9800
C1 H1B 0.9800
C1 H1C 0.9800
C2 H2A 0.9800
C2 H2B 0.9800
C2 H2C 0.9800
C3 H3A 0.9800
C3 H3B 0.9800
C3 H3C 0.9800
C4 H4A 0.9800
C4 H4B 0.9800
C4 H4C 0.9800
C5 H5A 0.9800
C5 H5B 0.9800
C5 H5C 0.9800
C6 H6A 0.9800
C6 H6B 0.9800
C6 H6C 0.9800
C7 C13 1.4410(16)
C8 C9 1.5304(16)
C8 H8A 0.9900
C8 H8B 0.9900
C9 C10 1.5356(16)
C9 H9 1.0000
C10 C11 1.5289(16)
C10 C12 1.5293(16)
C10 H10 1.0000
C11 H11A 0.9800
C11 H11B 0.9800
C11 H11C 0.9800
C12 H12A 0.9800
C12 H12B 0.9800
C12 H12C 0.9800
C13 C26 1.4160(14)
C13 C14 1.4375(15)
C14 C23 1.4289(15)
C15 C20 1.4018(17)
C15 C16 1.4045(17)
C16 C17 1.4007(18)
C16 C22 1.5013(19)
C17 C18 1.383(2)
C17 H17 0.9500
C18 C19 1.375(2)
C18 H18 0.9500
C19 C20 1.3954(18)
C19 H19 0.9500
C20 C21 1.510(2)
C21 H21A 0.9800
C21 H21B 0.9800
C21 H21C 0.9800
C22 H22A 0.9800
C22 H22B 0.9800
C22 H22C 0.9800
C23 C24 1.3690(16)
C23 H23 0.9500
C24 C25 1.4042(18)
C24 H24 0.9500
C25 C26 1.3703(17)
C25 H25 0.9500
C26 H26 0.9500
